data_7009674
loop_
_publ_author_name
'Jaschke, Bettina'
'Herbst-Irmer, Regine'
'Klingebiel, Uwe'
'Pape, Thomas'

_publ_section_title
;
 cis-2,4-Diamino-2,4-dichloro-1,3-bis(di-tert-butylmethylsilyl)cyclodisilazane---synthesis
 and crystal structure
;
_journal_issue 12
_journal_name_full 'Journal of the Chemical Society, Dalton Transactions'
_journal_page_first 1827
_journal_paper_doi 10.1039/b002634o
_journal_year 2000
_chemical_formula_sum 'C22 H56 Cl2 N4 O Si4'
_chemical_formula_weight 575.97
_chemical_name_systematic
;
 ?
;
_space_group_IT_number 62
_symmetry_cell_setting orthorhombic
_symmetry_space_group_name_Hall '-P 2ac 2n'
_symmetry_space_group_name_H-M 'P n m a'
_atom_sites_solution_hydrogens geom
_atom_sites_solution_primary direct
_atom_sites_solution_secondary difmap
_audit_creation_method SHELXL-97
_cell_angle_alpha 90.00
_cell_angle_beta 90.00
_cell_angle_gamma 90.00
_cell_formula_units_Z 4
_cell_length_a 16.733(3)
_cell_length_b 22.687(2)
_cell_length_c 8.719(1)
_cell_measurement_reflns_used 8192
_cell_measurement_temperature 133(2)
_cell_measurement_theta_max 25
_cell_measurement_theta_min 10
_cell_volume 3309.9(8)
_computing_cell_refinement 'Siemens SMART (V. 4.050, Siemens 1996)'
_computing_data_collection 'Siemens SMART (V. 4.050, Siemens 1996)'
_computing_data_reduction 'Siemens SAINT (V. 4.050, Siemens 1996)'
_computing_molecular_graphics 'Siemens SHELXTL (V. 5.05)'
_computing_publication_material 'SHELXL-97 (Scheldrick, 1997)'
_computing_structure_refinement 'SHELXL-97 (Sheldrick, 1997)'
_computing_structure_solution 'SHELXS-97 (Sheldrick, 1990)'
_diffrn_ambient_temperature 133(2)
_diffrn_detector_area_resol_mean '8.192 pixels/mm'
_diffrn_measured_fraction_theta_full 0.999
_diffrn_measured_fraction_theta_max 0.999
_diffrn_measurement_device_type 'Stoe-Siemens-Huber four circle diffractometer'
_diffrn_measurement_method 'phi scan'
_diffrn_radiation_monochromator graphite
_diffrn_radiation_source 'fine-focus sealed tube'
_diffrn_radiation_type MoK\a
_diffrn_radiation_wavelength 0.71073
_diffrn_reflns_av_R_equivalents 0.0481
_diffrn_reflns_av_sigmaI/netI 0.0192
_diffrn_reflns_limit_h_max 19
_diffrn_reflns_limit_h_min 0
_diffrn_reflns_limit_k_max 26
_diffrn_reflns_limit_k_min 0
_diffrn_reflns_limit_l_max 10
_diffrn_reflns_limit_l_min 0
_diffrn_reflns_number 37478
_diffrn_reflns_theta_full 25.00
_diffrn_reflns_theta_max 25.00
_diffrn_reflns_theta_min 1.80
_exptl_absorpt_coefficient_mu 0.362
_exptl_absorpt_correction_T_max 0.8992
_exptl_absorpt_correction_T_min 0.7606
_exptl_absorpt_correction_type multi-scan
_exptl_crystal_colour colourless
_exptl_crystal_density_diffrn 1.156
_exptl_crystal_density_method 'not measured'
_exptl_crystal_description blocks
_exptl_crystal_F_000 1256
_exptl_crystal_size_max 0.80
_exptl_crystal_size_mid 0.30
_exptl_crystal_size_min 0.30
_refine_diff_density_max 0.321
_refine_diff_density_min -0.248
_refine_diff_density_rms 0.051
_refine_ls_extinction_coef 0.0014(3)
_refine_ls_extinction_expression Fc^*^=kFc[1+0.001xFc^2^\l^3^/sin(2\q)]^-1/4^
_refine_ls_extinction_method SHELXL
_refine_ls_goodness_of_fit_ref 1.131
_refine_ls_hydrogen_treatment mixed
_refine_ls_matrix_type full
_refine_ls_number_parameters 178
_refine_ls_number_reflns 2999
_refine_ls_number_restraints 6
_refine_ls_restrained_S_all 1.130
_refine_ls_R_factor_all 0.0437
_refine_ls_R_factor_gt 0.0369
_refine_ls_shift/su_max 0.000
_refine_ls_shift/su_mean 0.000
_refine_ls_structure_factor_coef Fsqd
_refine_ls_weighting_details 'calc w=1/[\s^2^(Fo^2^)+(0.0347P)^2^+2.9875P] where P=(Fo^2^+2Fc^2^)/3'
_refine_ls_weighting_scheme calc
_refine_ls_wR_factor_gt 0.0843
_refine_ls_wR_factor_ref 0.0886
_reflns_number_gt 2680
_reflns_number_total 2999
_reflns_threshold_expression >2sigma(I)
_cod_data_source_file b002634o.txt
_cod_data_source_block Mol1
_cod_original_sg_symbol_H-M Pnma
_cod_database_code 7009674

loop_
_symmetry_equiv_pos_as_xyz
'x, y, z'
'-x+1/2, -y, z+1/2'
'-x, y+1/2, -z'
'x+1/2, -y+1/2, -z+1/2'
'-x, -y, -z'
'x-1/2, y, -z-1/2'
'x, -y-1/2, z'
'-x-1/2, y-1/2, z-1/2'

loop_
_atom_site_label
_atom_site_type_symbol
_atom_site_fract_x
_atom_site_fract_y
_atom_site_fract_z
_atom_site_U_iso_or_equiv
_atom_site_adp_type
_atom_site_occupancy
_atom_site_symmetry_multiplicity
_atom_site_calc_flag
_atom_site_refinement_flags
_atom_site_disorder_assembly
_atom_site_disorder_group
Si1 Si 0.34505(3) 0.38003(2) 0.29172(6) 0.02147(15) Uani 1 1 d . . .
Si2 Si 0.28364(4) 0.2500 0.24542(9) 0.02092(18) Uani 1 2 d S . .
Si3 Si 0.39887(4) 0.2500 0.41810(9) 0.01996(18) Uani 1 2 d S . .
Cl1 Cl 0.37683(5) 0.2500 0.65265(8) 0.03022(19) Uani 1 2 d S . .
Cl2 Cl 0.16995(4) 0.2500 0.34076(9) 0.03117(19) Uani 1 2 d S . .
N1 N 0.34425(9) 0.30393(7) 0.32519(18) 0.0205(4) Uani 1 1 d . . .
N2 N 0.26569(16) 0.2500 0.0569(3) 0.0289(6) Uani 1 2 d SD . .
HN1 H 0.2203(15) 0.2500 0.013(4) 0.041(5) Uiso 1 2 d SD . .
HN2 H 0.3028(17) 0.2500 -0.010(4) 0.041(5) Uiso 1 2 d SD . .
N3 N 0.49854(15) 0.2500 0.4060(3) 0.0281(6) Uani 1 2 d SD . .
HN3 H 0.520(2) 0.2500 0.317(3) 0.041(5) Uiso 1 2 d SD . .
HN4 H 0.5288(19) 0.2500 0.485(3) 0.041(5) Uiso 1 2 d SD . .
C1 C 0.24207(12) 0.39906(9) 0.2168(3) 0.0300(5) Uani 1 1 d . . .
H1A H 0.2355 0.3827 0.1136 0.045 Uiso 1 1 calc R . .
H1B H 0.2360 0.4420 0.2130 0.045 Uiso 1 1 calc R . .
H1C H 0.2015 0.3823 0.2851 0.045 Uiso 1 1 calc R . .
C2 C 0.36021(12) 0.42195(9) 0.4788(2) 0.0265(5) Uani 1 1 d . . .
C3 C 0.28830(15) 0.40879(11) 0.5840(3) 0.0390(6) Uani 1 1 d . . .
H3A H 0.2844 0.3662 0.6011 0.058 Uiso 1 1 calc R . .
H3B H 0.2391 0.4229 0.5352 0.058 Uiso 1 1 calc R . .
H3C H 0.2956 0.4289 0.6825 0.058 Uiso 1 1 calc R . .
C4 C 0.36255(15) 0.48893(10) 0.4488(3) 0.0372(6) Uani 1 1 d . . .
H4A H 0.3638 0.5100 0.5468 0.056 Uiso 1 1 calc R . .
H4B H 0.3149 0.5006 0.3911 0.056 Uiso 1 1 calc R . .
H4C H 0.4105 0.4987 0.3893 0.056 Uiso 1 1 calc R . .
C5 C 0.43680(14) 0.40511(10) 0.5647(3) 0.0345(5) Uani 1 1 d . . .
H5A H 0.4834 0.4149 0.5015 0.052 Uiso 1 1 calc R . .
H5B H 0.4365 0.3627 0.5860 0.052 Uiso 1 1 calc R . .
H5C H 0.4395 0.4270 0.6615 0.052 Uiso 1 1 calc R . .
C6 C 0.42105(13) 0.39907(9) 0.1346(2) 0.0285(5) Uani 1 1 d . . .
C7 C 0.50758(14) 0.40330(11) 0.1920(3) 0.0397(6) Uani 1 1 d . . .
H7A H 0.5436 0.4082 0.1043 0.059 Uiso 1 1 calc R . .
H7B H 0.5215 0.3672 0.2474 0.059 Uiso 1 1 calc R . .
H7C H 0.5128 0.4372 0.2608 0.059 Uiso 1 1 calc R . .
C8 C 0.39865(16) 0.45775(10) 0.0555(3) 0.0406(6) Uani 1 1 d . . .
H8A H 0.4003 0.4898 0.1309 0.061 Uiso 1 1 calc R . .
H8B H 0.3447 0.4547 0.0127 0.061 Uiso 1 1 calc R . .
H8C H 0.4368 0.4660 -0.0270 0.061 Uiso 1 1 calc R . .
C9 C 0.41779(16) 0.35103(11) 0.0096(3) 0.0400(6) Uani 1 1 d . . .
H9A H 0.4528 0.3621 -0.0757 0.060 Uiso 1 1 calc R . .
H9B H 0.3628 0.3470 -0.0277 0.060 Uiso 1 1 calc R . .
H9C H 0.4357 0.3134 0.0528 0.060 Uiso 1 1 calc R . .
C1E C 0.10594(15) 0.30222(10) 0.7487(3) 0.0363(5) Uani 1 1 d . . .
H1E1 H 0.0475 0.3047 0.7318 0.044 Uiso 1 1 calc R . .
H1E2 H 0.1326 0.3013 0.6474 0.044 Uiso 1 1 calc R . .
C2E C 0.13399(15) 0.35486(10) 0.8386(3) 0.0391(6) Uani 1 1 d . . .
H2E1 H 0.1092 0.3545 0.9404 0.059 Uiso 1 1 calc R . .
H2E2 H 0.1188 0.3910 0.7844 0.059 Uiso 1 1 calc R . .
H2E3 H 0.1922 0.3534 0.8495 0.059 Uiso 1 1 calc R . .
O1E O 0.12471(12) 0.2500 0.8325(2) 0.0277(5) Uani 1 2 d S . .

loop_
_atom_site_aniso_label
_atom_site_aniso_U_11
_atom_site_aniso_U_22
_atom_site_aniso_U_33
_atom_site_aniso_U_23
_atom_site_aniso_U_13
_atom_site_aniso_U_12
Si1 0.0235(3) 0.0166(3) 0.0243(3) 0.0006(2) 0.0002(2) 0.0010(2)
Si2 0.0211(4) 0.0186(4) 0.0231(4) 0.000 -0.0018(3) 0.000
Si3 0.0220(4) 0.0180(4) 0.0198(4) 0.000 -0.0011(3) 0.000
Cl1 0.0429(4) 0.0275(4) 0.0202(3) 0.000 0.0014(3) 0.000
Cl2 0.0227(4) 0.0347(4) 0.0361(4) 0.000 0.0017(3) 0.000
N1 0.0210(8) 0.0184(9) 0.0222(8) -0.0012(7) -0.0014(7) -0.0007(6)
N2 0.0311(14) 0.0334(14) 0.0222(13) 0.000 -0.0063(11) 0.000
N3 0.0240(13) 0.0348(15) 0.0256(14) 0.000 -0.0035(11) 0.000
C1 0.0274(11) 0.0193(10) 0.0434(13) 0.0037(9) -0.0047(10) 0.0061(8)
C2 0.0324(11) 0.0189(10) 0.0282(11) -0.0026(8) 0.0047(9) 0.0002(8)
C3 0.0460(14) 0.0349(13) 0.0359(12) -0.0058(11) 0.0141(11) -0.0014(11)
C4 0.0473(14) 0.0215(11) 0.0429(14) -0.0067(10) 0.0054(11) 0.0002(10)
C5 0.0449(13) 0.0296(12) 0.0290(11) -0.0028(10) -0.0047(10) -0.0046(10)
C6 0.0353(11) 0.0226(11) 0.0277(11) 0.0020(9) 0.0044(9) -0.0027(9)
C7 0.0301(12) 0.0445(14) 0.0444(14) 0.0064(12) 0.0094(10) -0.0032(11)
C8 0.0557(15) 0.0285(12) 0.0375(13) 0.0107(10) 0.0046(12) -0.0035(11)
C9 0.0544(15) 0.0337(13) 0.0319(12) -0.0025(10) 0.0154(11) -0.0057(11)
C1E 0.0469(13) 0.0296(12) 0.0325(11) 0.0044(10) -0.0036(11) 0.0020(10)
C2E 0.0444(14) 0.0275(12) 0.0453(14) -0.0011(11) 0.0040(11) -0.0018(10)
O1E 0.0299(11) 0.0260(11) 0.0273(11) 0.000 -0.0021(9) 0.000

loop_
_atom_type_symbol
_atom_type_description
_atom_type_scat_dispersion_real
_atom_type_scat_dispersion_imag
_atom_type_scat_source
C C 0.0033 0.0016 'International Tables Vol C Tables 4.2.6.8 and 6.1.1.4'
H H 0.0000 0.0000 'International Tables Vol C Tables 4.2.6.8 and 6.1.1.4'
N N 0.0061 0.0033 'International Tables Vol C Tables 4.2.6.8 and 6.1.1.4'
Si Si 0.0817 0.0704 'International Tables Vol C Tables 4.2.6.8 and 6.1.1.4'
Cl Cl 0.1484 0.1585 'International Tables Vol C Tables 4.2.6.8 and 6.1.1.4'
O O 0.0106 0.0060 'International Tables Vol C Tables 4.2.6.8 and 6.1.1.4'

loop_
_geom_angle_atom_site_label_1
_geom_angle_atom_site_label_2
_geom_angle_atom_site_label_3
_geom_angle
_geom_angle_site_symmetry_1
_geom_angle_site_symmetry_3
_geom_angle_publ_flag
N1 Si1 C1 106.00(9) . . ?
N1 Si1 C2 110.53(9) . . ?
C1 Si1 C2 107.62(10) . . ?
N1 Si1 C6 110.25(9) . . ?
C1 Si1 C6 107.79(10) . . ?
C2 Si1 C6 114.25(9) . . ?
N2 Si2 N1 119.97(8) . . ?
N2 Si2 N1 119.97(8) . 7_565 ?
N1 Si2 N1 89.71(11) . 7_565 ?
N2 Si2 Cl2 103.25(10) . . ?
N1 Si2 Cl2 112.04(6) . . ?
N1 Si2 Cl2 112.04(6) 7_565 . ?
N2 Si2 Si3 138.34(10) . . ?
N1 Si2 Si3 44.96(6) . . ?
N1 Si2 Si3 44.96(6) 7_565 . ?
Cl2 Si2 Si3 118.41(5) . . ?
N3 Si3 N1 119.87(8) . 7_565 ?
N3 Si3 N1 119.87(8) . . ?
N1 Si3 N1 90.11(11) 7_565 . ?
N3 Si3 Cl1 103.84(10) . . ?
N1 Si3 Cl1 111.55(6) 7_565 . ?
N1 Si3 Cl1 111.55(6) . . ?
N3 Si3 Si2 138.39(10) . . ?
N1 Si3 Si2 45.16(5) 7_565 . ?
N1 Si3 Si2 45.16(5) . . ?
Cl1 Si3 Si2 117.76(4) . . ?
Si3 N1 Si2 89.87(8) . . ?
Si3 N1 Si1 140.53(10) . . ?
Si2 N1 Si1 129.27(10) . . ?
HN1 N2 HN2 110(3) . . ?
HN1 N2 Si2 127(3) . . ?
HN2 N2 Si2 123(3) . . ?
HN4 N3 HN3 119(3) . . ?
HN4 N3 Si3 123(2) . . ?
HN3 N3 Si3 119(2) . . ?
C5 C2 C3 108.26(19) . . ?
C5 C2 C4 107.89(18) . . ?
C3 C2 C4 108.15(18) . . ?
C5 C2 Si1 113.91(14) . . ?
C3 C2 Si1 107.98(15) . . ?
C4 C2 Si1 110.50(15) . . ?
C7 C6 C9 107.93(19) . . ?
C7 C6 C8 108.68(19) . . ?
C9 C6 C8 106.57(19) . . ?
C7 C6 Si1 113.99(15) . . ?
C9 C6 Si1 108.78(15) . . ?
C8 C6 Si1 110.59(15) . . ?
O1E C1E C2E 108.90(19) . . ?
C1E O1E C1E 112.3(2) 7_565 . ?

loop_
_geom_bond_atom_site_label_1
_geom_bond_atom_site_label_2
_geom_bond_distance
_geom_bond_site_symmetry_2
_geom_bond_publ_flag
Si1 N1 1.7509(17) . ?
Si1 C1 1.893(2) . ?
Si1 C2 1.905(2) . ?
Si1 C6 1.919(2) . ?
Si2 N2 1.671(3) . ?
Si2 N1 1.7348(16) . ?
Si2 N1 1.7348(16) 7_565 ?
Si2 Cl2 2.0760(11) . ?
Si2 Si3 2.4464(11) . ?
Si3 N3 1.671(3) . ?
Si3 N1 1.7287(17) 7_565 ?
Si3 N1 1.7287(17) . ?
Si3 Cl1 2.0780(11) . ?
N2 HN1 0.85(2) . ?
N2 HN2 0.85(2) . ?
N3 HN4 0.86(2) . ?
N3 HN3 0.86(2) . ?
C2 C5 1.533(3) . ?
C2 C3 1.542(3) . ?
C2 C4 1.542(3) . ?
C6 C7 1.535(3) . ?
C6 C9 1.542(3) . ?
C6 C8 1.545(3) . ?
C1E O1E 1.427(2) . ?
C1E C2E 1.504(3) . ?
O1E C1E 1.427(2) 7_565 ?

loop_
_geom_hbond_atom_site_label_D
_geom_hbond_atom_site_label_H
_geom_hbond_atom_site_label_A
_geom_hbond_distance_DH
_geom_hbond_distance_HA
_geom_hbond_distance_DA
_geom_hbond_angle_DHA
_geom_hbond_site_symmetry_A
N2 HN1 O1E 0.85(2) 2.25(2) 3.065(3) 162(3) 1_554
N3 HN3 Cl2 0.86(2) 2.86(3) 3.586(3) 144(3) 6_656
N3 HN4 O1E 0.86(2) 2.26(2) 3.107(3) 171(3) 6_657
